data_4319019
loop_
_publ_author_name
'Ingo Schranz'
'Graham R. Lief'
'Steven J. Midstokke'
'Lothar Stahl'

_publ_contact_author_address
;  Department of Chemistry
    University of North Dakota
    Grand Forks, ND 585620
    USA
;
_publ_contact_author_email lstahl@chem.und.edu
_publ_contact_author_fax '(701) 777-2331'
_publ_contact_author_name 'Lothar Stahl'
_publ_contact_author_phone '(701) 777-2242'
_publ_section_title
;
 Inorganic Heterocyclic Bis(phosphines): Syntheses and Structures of a
 1,2-Bis(diazasilaphosphetidino)ethane and Its Nickel, Molybdenum, and
 Rhodium Complexes
;
_journal_name_full 'Inorganic Chemistry'
_journal_page_first 6919
_journal_page_last 6927
_journal_paper_doi 10.1021/ic020524v
_journal_volume 41
_journal_year 2002
_chemical_formula_sum 'C22 H52 N4 P2 Si2'
_chemical_formula_weight 490.80
_chemical_name_systematic PhetPhos
_space_group_IT_number 14
_symmetry_cell_setting monoclinic
_symmetry_space_group_name_Hall '-P 2ybc'
_symmetry_space_group_name_H-M 'P 1 21/c 1'
_atom_sites_solution_hydrogens geom
_atom_sites_solution_primary direct
_atom_sites_solution_secondary difmap
_audit_creation_method SHELXL-97
_cell_angle_alpha 90.00
_cell_angle_beta 114.147(7)
_cell_angle_gamma 90.00
_cell_formula_units_Z 2
_cell_length_a 12.5368(16)
_cell_length_b 10.4604(17)
_cell_length_c 12.6864(14)
_cell_measurement_reflns_used 53
_cell_measurement_temperature 292(2)
_cell_measurement_theta_max 12.77
_cell_measurement_theta_min 4.31
_cell_volume 1518.1(4)
_computing_cell_refinement 'Bruker XSCANS'
_computing_data_collection 'Bruker XSCANS'
_computing_data_reduction 'Bruker SHELXTL'
_computing_molecular_graphics 'Bruker SHELXTL'
_computing_publication_material 'Bruker SHELXTL'
_computing_structure_refinement 'SHELXL-97 (Sheldrick, 1997)'
_computing_structure_solution 'SHELXS-97 (Sheldrick, 1990)'
_diffrn_ambient_temperature 292(2)
_diffrn_measured_fraction_theta_full 0.960
_diffrn_measured_fraction_theta_max 0.960
_diffrn_measurement_device_type 'Bruker P4'
_diffrn_measurement_method '\w scans'
_diffrn_radiation_monochromator graphite
_diffrn_radiation_source 'fine-focus sealed tube'
_diffrn_radiation_type MoK\a
_diffrn_radiation_wavelength 0.71073
_diffrn_reflns_av_R_equivalents 0.0525
_diffrn_reflns_av_sigmaI/netI 0.0280
_diffrn_reflns_limit_h_max 14
_diffrn_reflns_limit_h_min -15
_diffrn_reflns_limit_k_max 1
_diffrn_reflns_limit_k_min -12
_diffrn_reflns_limit_l_max 14
_diffrn_reflns_limit_l_min -1
_diffrn_reflns_number 3400
_diffrn_reflns_theta_full 25.29
_diffrn_reflns_theta_max 25.29
_diffrn_reflns_theta_min 1.78
_diffrn_standards_interval_count 97
_diffrn_standards_number 3
_exptl_absorpt_coefficient_mu 0.238
_exptl_absorpt_correction_type none
_exptl_crystal_colour colorless
_exptl_crystal_density_diffrn 1.074
_exptl_crystal_density_method 'not measured'
_exptl_crystal_description block
_exptl_crystal_F_000 540
_exptl_crystal_size_max 0.45
_exptl_crystal_size_mid 0.50
_exptl_crystal_size_min 0.48
_refine_diff_density_max 0.302
_refine_diff_density_min -0.309
_refine_diff_density_rms 0.086
_refine_ls_extinction_method none
_refine_ls_goodness_of_fit_ref 1.068
_refine_ls_hydrogen_treatment mixed
_refine_ls_matrix_type full
_refine_ls_number_parameters 144
_refine_ls_number_reflns 2656
_refine_ls_number_restraints 0
_refine_ls_restrained_S_all 1.068
_refine_ls_R_factor_all 0.0494
_refine_ls_R_factor_gt 0.0406
_refine_ls_shift/su_max 0.038
_refine_ls_shift/su_mean 0.003
_refine_ls_structure_factor_coef Fsqd
_refine_ls_weighting_details 'calc w=1/[\s^2^(Fo^2^)+(0.0690P)^2^+0.4708P] where P=(Fo^2^+2Fc^2^)/3'
_refine_ls_weighting_scheme calc
_refine_ls_wR_factor_gt 0.1159
_refine_ls_wR_factor_ref 0.1264
_reflns_number_gt 2310
_reflns_number_total 2656
_reflns_threshold_expression >2sigma(I)
_cod_data_source_file ic020524v_2.cif
_cod_data_source_block 2
_cod_depositor_comments
;
The following automatic conversions were performed:

'_symmetry_cell_setting' value 'Monoclinic' changed to 'monoclinic'
according to the built-in table from CIF Core dictionary named
'cif_core.dic' version 2.4.1 from 2010-06-29.

Automatic conversion script
Id: cif_fix_values 1646 2011-03-28 12:23:43Z adriana 
;
_cod_database_code 4319019

loop_
_symmetry_equiv_pos_as_xyz
'x, y, z'
'-x, y+1/2, -z+1/2'
'-x, -y, -z'
'x, -y-1/2, z-1/2'

loop_
_atom_site_label
_atom_site_type_symbol
_atom_site_fract_x
_atom_site_fract_y
_atom_site_fract_z
_atom_site_U_iso_or_equiv
_atom_site_adp_type
_atom_site_occupancy
_atom_site_symmetry_multiplicity
_atom_site_calc_flag
_atom_site_refinement_flags
_atom_site_disorder_assembly
_atom_site_disorder_group
N1 N 0.20261(13) 0.34608(15) 0.15579(15) 0.0468(4) Uani 1 1 d . . .
N2 N 0.21498(13) 0.55914(15) 0.21265(14) 0.0448(4) Uani 1 1 d . . .
P1 P 0.11126(4) 0.44287(5) 0.19306(5) 0.04586(19) Uani 1 1 d . . .
Si1 Si 0.31335(4) 0.45614(5) 0.19591(5) 0.0466(2) Uani 1 1 d . . .
C1 C 0.44314(19) 0.4183(3) 0.3327(2) 0.0705(7) Uani 1 1 d . . .
H1A H 0.4175 0.3988 0.3926 0.106 Uiso 1 1 calc R . .
H1B H 0.4947 0.4907 0.3553 0.106 Uiso 1 1 calc R . .
H1C H 0.4838 0.3459 0.3204 0.106 Uiso 1 1 calc R . .
C2 C 0.3656(2) 0.5011(3) 0.0824(2) 0.0735(7) Uani 1 1 d . . .
H2A H 0.4090 0.4313 0.0702 0.110 Uiso 1 1 calc R . .
H2B H 0.4151 0.5750 0.1072 0.110 Uiso 1 1 calc R . .
H2C H 0.2997 0.5200 0.0116 0.110 Uiso 1 1 calc R . .
C3 C -0.01170(16) 0.4816(2) 0.05217(18) 0.0497(5) Uani 1 1 d . . .
H3A H -0.0632 0.4079 0.0302 0.060 Uiso 1 1 calc R . .
H3B H -0.0554 0.5512 0.0662 0.060 Uiso 1 1 calc R . .
C10 C 0.20312(19) 0.20532(19) 0.16038(19) 0.0562(5) Uani 1 1 d . . .
C11 C 0.2334(3) 0.1581(3) 0.2842(3) 0.0907(9) Uani 1 1 d . . .
H11A H 0.3104 0.1867 0.3340 0.136 Uiso 1 1 calc R . .
H11B H 0.2310 0.0664 0.2847 0.136 Uiso 1 1 calc R . .
H11C H 0.1777 0.1917 0.3110 0.136 Uiso 1 1 calc R . .
C12 C 0.2931(3) 0.1574(3) 0.1181(3) 0.0971(10) Uani 1 1 d . . .
H12A H 0.2697 0.1811 0.0386 0.146 Uiso 1 1 calc R . .
H12B H 0.2987 0.0660 0.1250 0.146 Uiso 1 1 calc R . .
H12C H 0.3678 0.1947 0.1638 0.146 Uiso 1 1 calc R . .
C13 C 0.0862(3) 0.1548(3) 0.0802(3) 0.1026(12) Uani 1 1 d . . .
H13A H 0.0268 0.1893 0.1014 0.154 Uiso 1 1 calc R . .
H13B H 0.0862 0.0633 0.0853 0.154 Uiso 1 1 calc R . .
H13C H 0.0708 0.1796 0.0024 0.154 Uiso 1 1 calc R . .
C20 C 0.22929(18) 0.67592(19) 0.28291(18) 0.0513(5) Uani 1 1 d . . .
C21 C 0.1223(2) 0.7587(3) 0.2273(3) 0.0851(9) Uani 1 1 d . . .
H21A H 0.1142 0.7837 0.1516 0.128 Uiso 1 1 calc R . .
H21B H 0.1302 0.8336 0.2737 0.128 Uiso 1 1 calc R . .
H21C H 0.0543 0.7116 0.2213 0.128 Uiso 1 1 calc R . .
C22 C 0.3325(3) 0.7499(3) 0.2829(3) 0.0895(9) Uani 1 1 d . . .
H22A H 0.4021 0.6992 0.3181 0.134 Uiso 1 1 calc R . .
H22B H 0.3412 0.8277 0.3257 0.134 Uiso 1 1 calc R . .
H22C H 0.3200 0.7697 0.2048 0.134 Uiso 1 1 calc R . .
C23 C 0.2481(3) 0.6440(3) 0.4081(2) 0.0805(8) Uani 1 1 d . . .
H23A H 0.1843 0.5926 0.4072 0.121 Uiso 1 1 calc R . .
H23B H 0.2517 0.7218 0.4496 0.121 Uiso 1 1 calc R . .
H23C H 0.3200 0.5977 0.4454 0.121 Uiso 1 1 calc R . .

loop_
_atom_site_aniso_label
_atom_site_aniso_U_11
_atom_site_aniso_U_22
_atom_site_aniso_U_33
_atom_site_aniso_U_23
_atom_site_aniso_U_13
_atom_site_aniso_U_12
N1 0.0428(8) 0.0371(8) 0.0536(9) 0.0003(7) 0.0129(7) 0.0040(7)
N2 0.0384(8) 0.0408(9) 0.0510(9) -0.0062(7) 0.0139(7) -0.0014(6)
P1 0.0378(3) 0.0450(3) 0.0491(3) 0.0003(2) 0.0120(2) -0.0004(2)
Si1 0.0387(3) 0.0471(3) 0.0507(3) -0.0027(2) 0.0150(2) 0.0017(2)
C1 0.0424(11) 0.0762(16) 0.0747(16) -0.0051(13) 0.0055(11) 0.0071(11)
C2 0.0736(16) 0.0806(17) 0.0809(17) -0.0066(14) 0.0464(14) -0.0067(14)
C3 0.0345(9) 0.0495(11) 0.0589(12) -0.0006(9) 0.0127(8) 0.0008(8)
C10 0.0605(13) 0.0372(10) 0.0578(12) -0.0014(9) 0.0108(10) 0.0038(9)
C11 0.125(2) 0.0509(14) 0.0789(18) 0.0155(13) 0.0237(17) 0.0016(15)
C12 0.110(2) 0.0596(16) 0.125(3) -0.0127(17) 0.052(2) 0.0225(16)
C13 0.0862(19) 0.0495(14) 0.121(3) -0.0062(15) -0.0090(18) -0.0113(14)
C20 0.0503(11) 0.0423(10) 0.0556(11) -0.0079(9) 0.0158(9) -0.0005(9)
C21 0.0788(17) 0.0597(15) 0.096(2) -0.0149(14) 0.0139(15) 0.0226(13)
C22 0.0861(18) 0.0621(16) 0.125(3) -0.0320(17) 0.0481(18) -0.0275(15)
C23 0.102(2) 0.0731(16) 0.0570(14) -0.0136(12) 0.0225(14) -0.0022(15)

loop_
_atom_type_symbol
_atom_type_description
_atom_type_scat_dispersion_real
_atom_type_scat_dispersion_imag
_atom_type_scat_source
C C 0.0033 0.0016 'International Tables Vol C Tables 4.2.6.8 and 6.1.1.4'
H H 0.0000 0.0000 'International Tables Vol C Tables 4.2.6.8 and 6.1.1.4'
N N 0.0061 0.0033 'International Tables Vol C Tables 4.2.6.8 and 6.1.1.4'
Si Si 0.0817 0.0704 'International Tables Vol C Tables 4.2.6.8 and 6.1.1.4'
P P 0.1023 0.0942 'International Tables Vol C Tables 4.2.6.8 and 6.1.1.4'

loop_
_geom_angle_atom_site_label_1
_geom_angle_atom_site_label_2
_geom_angle_atom_site_label_3
_geom_angle
_geom_angle_site_symmetry_1
_geom_angle_site_symmetry_3
_geom_angle_publ_flag
C10 N1 Si1 132.07(14) . . ?
C10 N1 P1 124.46(15) . . ?
Si1 N1 P1 94.13(8) . . ?
C20 N2 Si1 132.63(13) . . ?
C20 N2 P1 124.63(13) . . ?
Si1 N2 P1 94.43(8) . . ?
N2 P1 N1 84.71(8) . . ?
N2 P1 C3 105.31(9) . . ?
N1 P1 C3 104.17(9) . . ?
N2 P1 Si1 42.67(5) . . ?
N1 P1 Si1 42.63(6) . . ?
C3 P1 Si1 115.67(7) . . ?
N1 Si1 N2 85.56(8) . . ?
N1 Si1 C2 115.91(11) . . ?
N2 Si1 C2 115.71(11) . . ?
N1 Si1 C1 115.12(11) . . ?
N2 Si1 C1 114.48(10) . . ?
C2 Si1 C1 108.75(12) . . ?
N1 Si1 P1 43.25(6) . . ?
N2 Si1 P1 42.90(5) . . ?
C2 Si1 P1 132.00(9) . . ?
C1 Si1 P1 119.24(9) . . ?
C3 C3 P1 120.78(17) 3_565 . ?
N1 C10 C13 109.77(19) . . ?
N1 C10 C12 107.9(2) . . ?
C13 C10 C12 107.8(2) . . ?
N1 C10 C11 110.88(19) . . ?
C13 C10 C11 110.2(3) . . ?
C12 C10 C11 110.3(2) . . ?
N2 C20 C22 108.42(18) . . ?
N2 C20 C21 109.10(18) . . ?
C22 C20 C21 107.7(2) . . ?
N2 C20 C23 111.78(18) . . ?
C22 C20 C23 109.9(2) . . ?
C21 C20 C23 109.8(2) . . ?

loop_
_geom_bond_atom_site_label_1
_geom_bond_atom_site_label_2
_geom_bond_distance
_geom_bond_site_symmetry_2
_geom_bond_publ_flag
N1 C10 1.473(3) . ?
N1 Si1 1.7129(17) . ?
N1 P1 1.7329(17) . ?
N2 C20 1.479(3) . ?
N2 Si1 1.7149(16) . ?
N2 P1 1.7225(16) . ?
P1 C3 1.866(2) . ?
P1 Si1 2.5227(8) . ?
Si1 C2 1.870(2) . ?
Si1 C1 1.873(2) . ?
C3 C3 1.518(4) 3_565 ?
C10 C13 1.497(3) . ?
C10 C12 1.519(4) . ?
C10 C11 1.538(4) . ?
C20 C22 1.508(3) . ?
C20 C21 1.508(3) . ?
C20 C23 1.544(3) . ?
